data_9001940
loop_
_publ_author_name
'Gualtieri, A.'
'Artioli, G.'
'Passaglia, E.'
'Bigi, S.'
'Viani, A.'
'Hanson, J. C.'

_publ_section_title
;
 Crystal structure-crystal chemistry relationships in the zeolites erionite
 and offretite
 Sample from Lady Hill
;
_journal_name_full 'American Mineralogist'
_journal_page_first 590
_journal_page_last 606
_journal_volume 83
_journal_year 1998
_chemical_formula_sum 'Al3.66 Ca2 H54.096 K O50.85 Si14.34'
_chemical_name_mineral Erionite-Ca
_space_group_IT_number 194
_symmetry_space_group_name_Hall '-P 6c 2c'
_symmetry_space_group_name_H-M 'P 63/m m c'
_cell_angle_alpha 90
_cell_angle_beta 90
_cell_angle_gamma 120
_cell_formula_units_Z 2
_cell_length_a 13.339
_cell_length_b 13.339
_cell_length_c 15.112
_cell_volume 2328.623
_database_code_amcsd 0002001
_exptl_crystal_density_diffrn 2.123
_cod_original_formula_sum '(Si14.34 Al3.66) Ca2 K O50.85 H54.096'
_cod_database_code 9001940

loop_
_space_group_symop_operation_xyz
x,y,z
-x,-x+y,1/2+z
x,x-y,1/2-z
-x+y,-x,1/2-z
x-y,x,1/2+z
-y,-x,z
y,x,-z
y,-x+y,-z
-y,x-y,z
x-y,-y,1/2+z
-x+y,y,1/2-z
x,y,1/2-z
-x,-y,1/2+z
x,x-y,z
-x,-x+y,-z
x-y,x,-z
-x+y,-x,z
y,x,1/2+z
-y,-x,1/2-z
-y,x-y,1/2-z
y,-x+y,1/2+z
-x+y,y,z
x-y,-y,-z
-x,-y,-z

loop_
_atom_site_label
_atom_site_fract_x
_atom_site_fract_y
_atom_site_fract_z
_atom_site_occupancy
_atom_site_U_iso_or_equiv
_atom_site_type_symbol
_atom_site_attached_hydrogens
Si1 0.00120 0.23080 0.10580 0.93900 0.02700 Si 0
Al1 0.00120 0.23080 0.10580 0.06100 0.02700 Al 0
Si2 0.08710 0.41900 0.25000 0.51200 0.01500 Si 0
Al2 0.08710 0.41900 0.25000 0.48800 0.01500 Al 0
Ca1 0.33333 0.66667 0.11800 0.40000 0.09100 Ca 0
Ca2 0.33333 0.66667 0.94200 0.47000 0.08200 Ca 0
Ca3 0.66667 0.33333 0.22100 0.07000 0.04100 Ca 0
Ca4 0.50000 0.00000 0.00000 0.04000 0.09100 Ca 0
K 0.00000 0.00000 0.25000 1.00000 0.05100 K 0
O1 0.02950 0.34430 0.15840 1.00000 0.04400 O 0
O2 0.09910 0.19820 0.12850 1.00000 0.05200 O 0
O3 0.12660 0.25320 0.62840 1.00000 0.04400 O 0
O4 0.26450 0.00000 0.00000 1.00000 0.05100 O 0
O5 0.23140 0.46280 0.25000 1.00000 0.03300 O 0
O6 0.11050 0.55520 0.25000 1.00000 0.03500 O 0
Wat1 0.27050 0.54100 -0.06000 0.39000 0.06700 O 2
Wat1b 0.24390 0.48780 0.01540 0.46000 0.06700 O 2
Wat2 0.20500 0.41000 0.75000 0.31000 0.04800 O 2
Wat2b 0.25400 0.50800 0.69100 0.29000 0.04800 O 2
Wat3 0.44140 0.88280 0.91410 0.62000 0.04700 O 2
Wat3b 0.47000 -0.06000 0.02700 0.38000 0.04700 O 2
Wat3c 0.42050 0.84100 0.65860 0.18000 0.04700 O 2

loop_
_cod_changelog_entry_id
_cod_changelog_entry_author
_cod_changelog_entry_date
_cod_changelog_entry_text
1
;cod-tools version 3.8.0
Id: cif_guess_AMCSD_atom_types 9581 2023-05-17 12:35:41Z saulius
;
2023-05-18T11:36:53+03:00
;Derived atom types and hydrogen counts
from atom names that follow the AMCSD naming convention
(Wat == water, O-H == hydroxyl).
;

loop_
_cod_related_entry_id
_cod_related_entry_database
_cod_related_entry_code
1 AMCSD 0002001
